data_2022144
loop_
_publ_author_name
'Vicentes, Daniel E.'
'Romero, Andrea L.'
'Rodr\'iguez, Ricuarte'
'Cobo, Justo'
'Glidewell, Christopher'

_publ_section_title
;
 Conversion of 3-amino-4-arylamino-1<i>H</i>-isochromen-1-ones to
 1-arylisochromeno[3,4-<i>d</i>][1,2,3]triazol-5(1<i>H</i>)-ones:
 synthesis, spectroscopic characterization and the structures of four
 products and one ring-opened derivative
;
_journal_coeditor_code SK3747
_journal_issue 5
_journal_name_full 'Acta Crystallographica Section C'
_journal_page_first 446
_journal_page_last 453
_journal_paper_doi 10.1107/S2053229620003757
_journal_volume 76
_journal_year 2020
_chemical_formula_iupac 'C15 H9 N3 O2'
_chemical_formula_moiety 'C15 H9 N3 O2'
_chemical_formula_sum 'C15 H9 N3 O2'
_chemical_formula_weight 263.25
_chemical_name_systematic
;
1-Phenylisochromeno[3,4-<i>d</i>][1,2,3]triazol-5(1<i>H</i>)-one
;
_space_group_crystal_system monoclinic
_space_group_IT_number 14
_space_group_name_Hall '-P 2yn'
_space_group_name_H-M_alt 'P 1 21/n 1'
_atom_sites_solution_hydrogens geom
_atom_sites_solution_primary difmap
_audit_creation_method SHELXL-2014
_cell_angle_alpha 90
_cell_angle_beta 100.687(2)
_cell_angle_gamma 90
_cell_formula_units_Z 4
_cell_length_a 11.6814(5)
_cell_length_b 6.4310(3)
_cell_length_c 16.0589(8)
_cell_measurement_reflns_used 2747
_cell_measurement_temperature 100(2)
_cell_measurement_theta_max 27.617
_cell_measurement_theta_min 2.581
_cell_volume 1185.47(10)
_computing_cell_refinement
;
APEX3 (Bruker, 2018)
;
_computing_data_collection
;
APEX3 (Bruker, 2018)
;
_computing_data_reduction
;
APEX3 (Bruker, 2018)
;
_computing_molecular_graphics
;
PLATON (Spek, 2020)
;
_computing_publication_material
;
SHELXL2014 (Sheldrick, 2015b) and PLATON (Spek, 2020)
;
_computing_structure_refinement
;
SHELXL2014 (Sheldrick, 2015b)
;
_computing_structure_solution
;
SHELXT2014 (Sheldrick, 2015a)
;
_diffrn_ambient_temperature 100(2)
_diffrn_measured_fraction_theta_full 0.999
_diffrn_measured_fraction_theta_max 0.993
_diffrn_measurement_device_type 'Bruker D8 Venture'
_diffrn_measurement_method '\f and \w scans'
_diffrn_radiation_monochromator 'multilayer mirror'
_diffrn_radiation_type MoK\a
_diffrn_radiation_wavelength 0.71073
_diffrn_reflns_av_R_equivalents 0.0374
_diffrn_reflns_av_unetI/netI 0.0202
_diffrn_reflns_limit_h_max 15
_diffrn_reflns_limit_h_min -15
_diffrn_reflns_limit_k_max 8
_diffrn_reflns_limit_k_min -8
_diffrn_reflns_limit_l_max 20
_diffrn_reflns_limit_l_min -20
_diffrn_reflns_number 26237
_diffrn_reflns_theta_full 27.500
_diffrn_reflns_theta_max 27.617
_diffrn_reflns_theta_min 2.581
_diffrn_source 'INCOATEC high brilliance microfocus sealed tube'
_diffrn_standards_decay_% 0
_diffrn_standards_interval_count 0
_diffrn_standards_interval_time 0
_diffrn_standards_number 0
_exptl_absorpt_coefficient_mu 0.102
_exptl_absorpt_correction_T_max 0.994
_exptl_absorpt_correction_T_min 0.936
_exptl_absorpt_correction_type multi-scan
_exptl_absorpt_process_details
;
(SADABS; Bruker, 2016)
;
_exptl_crystal_colour colourless
_exptl_crystal_density_diffrn 1.475
_exptl_crystal_description plate
_exptl_crystal_F_000 544
_exptl_crystal_size_max 0.200
_exptl_crystal_size_mid 0.120
_exptl_crystal_size_min 0.060
_refine_diff_density_max 0.306
_refine_diff_density_min -0.208
_refine_ls_extinction_method none
_refine_ls_goodness_of_fit_ref 1.041
_refine_ls_hydrogen_treatment constr
_refine_ls_matrix_type full
_refine_ls_number_parameters 181
_refine_ls_number_reflns 2747
_refine_ls_number_restraints 0
_refine_ls_restrained_S_all 1.041
_refine_ls_R_factor_all 0.0419
_refine_ls_R_factor_gt 0.0358
_refine_ls_shift/su_max 0.000
_refine_ls_shift/su_mean 0.000
_refine_ls_structure_factor_coef Fsqd
_refine_ls_weighting_details 'w=1/[\s^2^(Fo^2^)+(0.0472P)^2^+0.6009P] where P=(Fo^2^+2Fc^2^)/3'
_refine_ls_weighting_scheme calc
_refine_ls_wR_factor_gt 0.0962
_refine_ls_wR_factor_ref 0.1026
_reflns_number_gt 2400
_reflns_number_total 2747
_reflns_threshold_expression 'I > 2\s(I)'
_cod_data_source_file sk3747sup1.cif
_cod_data_source_block I
_cod_original_sg_symbol_H-M 'P 21/n'
_cod_database_code 2022144
_shelx_space_group_comment
;
The symmetry employed for this shelxl refinement is uniquely defined
by the following loop, which should always be used as a source of
symmetry information in preference to the above space-group names.
They are only intended as comments.
;
_shelx_estimated_absorpt_t_min 0.980
_shelx_estimated_absorpt_t_max 0.994
_shelxl_version_number 2.014

loop_
_space_group_symop_operation_xyz
'x, y, z'
'-x+1/2, y+1/2, -z+1/2'
'-x, -y, -z'
'x-1/2, -y-1/2, z-1/2'

loop_
_atom_site_type_symbol
_atom_site_label
_atom_site_fract_x
_atom_site_fract_y
_atom_site_fract_z
_atom_site_U_iso_or_equiv
_atom_site_adp_type
_atom_site_calc_flag
_atom_site_occupancy
_atom_site_disorder_assembly
_atom_site_disorder_group
N N1 0.42457(8) 0.29285(15) 0.11368(6) 0.0179(2) Uani d 1 . .
N N2 0.35944(9) 0.28467(17) 0.03458(6) 0.0220(2) Uani d 1 . .
N N3 0.24822(9) 0.28866(16) 0.04153(7) 0.0215(2) Uani d 1 . .
C C3A 0.24551(10) 0.29942(17) 0.12447(8) 0.0173(2) Uani d 1 . .
O O4 0.14429(7) 0.30258(13) 0.15478(5) 0.0192(2) Uani d 1 . .
C C5 0.15189(10) 0.30615(17) 0.24186(8) 0.0181(2) Uani d 1 . .
O O5 0.06155(7) 0.31098(14) 0.26774(6) 0.0235(2) Uani d 1 . .
C C5A 0.26924(10) 0.30227(17) 0.29667(7) 0.0164(2) Uani d 1 . .
C C6 0.27436(10) 0.29619(18) 0.38439(8) 0.0195(2) Uani d 1 . .
H H6 0.2046 0.2987 0.4068 0.023 Uiso calc 1 . .
C C7 0.38124(11) 0.28646(19) 0.43835(8) 0.0216(3) Uani d 1 . .
H H7 0.3847 0.2809 0.4979 0.026 Uiso calc 1 . .
C C8 0.48402(10) 0.28471(19) 0.40587(7) 0.0205(3) Uani d 1 . .
H H8 0.5570 0.2775 0.4435 0.025 Uiso calc 1 . .
C C9 0.48066(10) 0.29343(17) 0.31931(7) 0.0178(2) Uani d 1 . .
H H9 0.5511 0.2939 0.2977 0.021 Uiso calc 1 . .
C C9A 0.37320(10) 0.30147(16) 0.26375(7) 0.0153(2) Uani d 1 . .
C C9B 0.35513(9) 0.30231(17) 0.17263(7) 0.0159(2) Uani d 1 . .
C C11 0.54952(10) 0.28664(19) 0.12449(7) 0.0189(2) Uani d 1 . .
C C12 0.61353(11) 0.4585(2) 0.15790(8) 0.0247(3) Uani d 1 . .
H H12 0.5758 0.5803 0.1726 0.030 Uiso calc 1 . .
C C13 0.73450(11) 0.4484(2) 0.16938(8) 0.0282(3) Uani d 1 . .
H H13 0.7801 0.5636 0.1931 0.034 Uiso calc 1 . .
C C14 0.78884(11) 0.2714(2) 0.14647(8) 0.0284(3) Uani d 1 . .
H H14 0.8714 0.2658 0.1544 0.034 Uiso calc 1 . .
C C15 0.72280(11) 0.1026(2) 0.11200(8) 0.0275(3) Uani d 1 . .
H H15 0.7604 -0.0176 0.0956 0.033 Uiso calc 1 . .
C C16 0.60190(10) 0.1080(2) 0.10133(7) 0.0224(3) Uani d 1 . .
H H16 0.5563 -0.0082 0.0787 0.027 Uiso calc 1 . .

loop_
_atom_site_aniso_label
_atom_site_aniso_U_11
_atom_site_aniso_U_22
_atom_site_aniso_U_33
_atom_site_aniso_U_12
_atom_site_aniso_U_13
_atom_site_aniso_U_23
N1 0.0164(5) 0.0208(5) 0.0157(5) 0.0001(4) 0.0010(4) -0.0015(4)
N2 0.0204(5) 0.0266(5) 0.0173(5) -0.0001(4) -0.0013(4) -0.0024(4)
N3 0.0191(5) 0.0229(5) 0.0206(5) 0.0002(4) -0.0010(4) -0.0012(4)
C3A 0.0147(5) 0.0141(5) 0.0220(6) 0.0002(4) 0.0002(4) -0.0006(4)
O4 0.0124(4) 0.0196(4) 0.0243(4) -0.0004(3) -0.0002(3) -0.0002(3)
C5 0.0154(5) 0.0121(5) 0.0262(6) -0.0008(4) 0.0026(4) -0.0001(4)
O5 0.0146(4) 0.0224(4) 0.0341(5) -0.0003(3) 0.0064(3) 0.0015(4)
C5A 0.0147(5) 0.0124(5) 0.0219(6) -0.0005(4) 0.0025(4) -0.0004(4)
C6 0.0193(5) 0.0164(5) 0.0239(6) -0.0006(4) 0.0070(4) -0.0006(4)
C7 0.0255(6) 0.0212(6) 0.0181(5) -0.0013(5) 0.0044(5) -0.0007(4)
C8 0.0180(5) 0.0218(6) 0.0198(6) -0.0008(4) -0.0014(4) -0.0014(4)
C9 0.0142(5) 0.0181(5) 0.0205(6) 0.0000(4) 0.0019(4) -0.0006(4)
C9A 0.0148(5) 0.0118(5) 0.0186(5) 0.0000(4) 0.0016(4) -0.0009(4)
C9B 0.0141(5) 0.0135(5) 0.0195(6) 0.0002(4) 0.0017(4) -0.0006(4)
C11 0.0155(5) 0.0265(6) 0.0148(5) -0.0001(4) 0.0030(4) 0.0008(4)
C12 0.0228(6) 0.0272(6) 0.0254(6) -0.0039(5) 0.0077(5) -0.0034(5)
C13 0.0227(6) 0.0389(7) 0.0241(6) -0.0102(5) 0.0066(5) -0.0043(5)
C14 0.0168(6) 0.0504(8) 0.0182(6) -0.0018(5) 0.0042(4) -0.0009(5)
C15 0.0215(6) 0.0400(8) 0.0208(6) 0.0069(5) 0.0035(5) -0.0037(5)
C16 0.0202(6) 0.0285(6) 0.0177(5) 0.0017(5) 0.0013(4) -0.0028(5)

loop_
_atom_type_symbol
_atom_type_description
_atom_type_scat_dispersion_real
_atom_type_scat_dispersion_imag
_atom_type_scat_source
C C 0.0033 0.0016 'International Tables Vol C Tables 4.2.6.8 and 6.1.1.4'
H H 0.0000 0.0000 'International Tables Vol C Tables 4.2.6.8 and 6.1.1.4'
N N 0.0061 0.0033 'International Tables Vol C Tables 4.2.6.8 and 6.1.1.4'
O O 0.0106 0.0060 'International Tables Vol C Tables 4.2.6.8 and 6.1.1.4'

loop_
_geom_angle_atom_site_label_1
_geom_angle_atom_site_label_2
_geom_angle_atom_site_label_3
_geom_angle_site_symmetry_1
_geom_angle_site_symmetry_3
_geom_angle
_geom_angle_publ_flag
N2 N1 C9B . . 110.56(9) ?
N2 N1 C11 . . 119.53(10) ?
C9B N1 C11 . . 129.89(10) ?
N3 N2 N1 . . 108.01(9) ?
N2 N3 C3A . . 106.80(10) ?
N3 C3A O4 . . 122.62(10) ?
N3 C3A C9B . . 111.75(10) ?
O4 C3A C9B . . 125.62(11) ?
C3A O4 C5 . . 117.69(9) ?
O5 C5 O4 . . 116.93(10) ?
O5 C5 C5A . . 124.56(11) ?
O4 C5 C5A . . 118.51(10) ?
C6 C5A C9A . . 119.85(10) ?
C6 C5A C5 . . 117.35(10) ?
C9A C5A C5 . . 122.79(11) ?
C7 C6 C5A . . 119.81(11) ?
C7 C6 H6 . . 120.1 ?
C5A C6 H6 . . 120.1 ?
C6 C7 C8 . . 120.38(11) ?
C6 C7 H7 . . 119.8 ?
C8 C7 H7 . . 119.8 ?
C9 C8 C7 . . 120.60(11) ?
C9 C8 H8 . . 119.7 ?
C7 C8 H8 . . 119.7 ?
C8 C9 C9A . . 119.78(11) ?
C8 C9 H9 . . 120.1 ?
C9A C9 H9 . . 120.1 ?
C9 C9A C5A . . 119.57(11) ?
C9 C9A C9B . . 126.40(10) ?
C5A C9A C9B . . 114.00(10) ?
N1 C9B C3A . . 102.88(10) ?
N1 C9B C9A . . 135.65(10) ?
C3A C9B C9A . . 121.35(10) ?
C16 C11 C12 . . 122.15(11) ?
C16 C11 N1 . . 118.68(11) ?
C12 C11 N1 . . 119.17(11) ?
C11 C12 C13 . . 118.40(12) ?
C11 C12 H12 . . 120.8 ?
C13 C12 H12 . . 120.8 ?
C14 C13 C12 . . 120.46(12) ?
C14 C13 H13 . . 119.8 ?
C12 C13 H13 . . 119.8 ?
C13 C14 C15 . . 120.06(12) ?
C13 C14 H14 . . 120.0 ?
C15 C14 H14 . . 120.0 ?
C14 C15 C16 . . 120.42(12) ?
C14 C15 H15 . . 119.8 ?
C16 C15 H15 . . 119.8 ?
C11 C16 C15 . . 118.50(12) ?
C11 C16 H16 . . 120.8 ?
C15 C16 H16 . . 120.8 ?

loop_
_geom_bond_atom_site_label_1
_geom_bond_atom_site_label_2
_geom_bond_site_symmetry_2
_geom_bond_distance
_geom_bond_publ_flag
N1 N2 . 1.3552(14) ?
N1 C9B . 1.3574(15) ?
N1 C11 . 1.4381(14) ?
N2 N3 . 1.3247(15) ?
N3 C3A . 1.3398(15) ?
C3A O4 . 1.3598(14) ?
C3A C9B . 1.3678(15) ?
O4 C5 . 1.3848(15) ?
C5 O5 . 1.2042(14) ?
C5 C5A . 1.4856(15) ?
C5A C6 . 1.3993(16) ?
C5A C9A . 1.4116(15) ?
C6 C7 . 1.3829(17) ?
C6 H6 . 0.9500 ?
C7 C8 . 1.3949(17) ?
C7 H7 . 0.9500 ?
C8 C9 . 1.3845(16) ?
C8 H8 . 0.9500 ?
C9 C9A . 1.3997(15) ?
C9 H9 . 0.9500 ?
C9A C9B . 1.4392(15) ?
C11 C16 . 1.3844(17) ?
C11 C12 . 1.3855(17) ?
C12 C13 . 1.3923(17) ?
C12 H12 . 0.9500 ?
C13 C14 . 1.386(2) ?
C13 H13 . 0.9500 ?
C14 C15 . 1.387(2) ?
C14 H14 . 0.9500 ?
C15 C16 . 1.3912(16) ?
C15 H15 . 0.9500 ?
C16 H16 . 0.9500 ?

loop_
_geom_hbond_atom_site_label_D
_geom_hbond_atom_site_label_H
_geom_hbond_atom_site_label_A
_geom_hbond_site_symmetry_A
_geom_hbond_distance_DH
_geom_hbond_distance_HA
_geom_hbond_distance_DA
_geom_hbond_angle_DHA
_geom_hbond_publ_flag
C8 H8 N3 4_666 0.95 2.52 3.4641(16) 173 no
C12 H12 O5 2_555 0.95 2.50 3.4136(16) 161 no

loop_
_geom_torsion_atom_site_label_1
_geom_torsion_atom_site_label_2
_geom_torsion_atom_site_label_3
_geom_torsion_atom_site_label_4
_geom_torsion_site_symmetry_1
_geom_torsion_site_symmetry_2
_geom_torsion_site_symmetry_3
_geom_torsion_site_symmetry_4
_geom_torsion
_geom_torsion_publ_flag
C9B N1 N2 N3 . . . . -0.02(13) ?
C11 N1 N2 N3 . . . . 178.80(10) ?
N1 N2 N3 C3A . . . . 0.06(13) ?
N2 N3 C3A O4 . . . . -178.86(10) ?
N2 N3 C3A C9B . . . . -0.08(13) ?
N3 C3A O4 C5 . . . . 177.66(10) ?
C9B C3A O4 C5 . . . . -0.95(16) ?
C3A O4 C5 O5 . . . . 179.30(10) ?
C3A O4 C5 C5A . . . . -1.14(14) ?
O5 C5 C5A C6 . . . . 2.43(17) ?
O4 C5 C5A C6 . . . . -177.09(10) ?
O5 C5 C5A C9A . . . . -178.50(11) ?
O4 C5 C5A C9A . . . . 1.98(15) ?
C9A C5A C6 C7 . . . . -0.91(16) ?
C5 C5A C6 C7 . . . . 178.19(10) ?
C5A C6 C7 C8 . . . . 0.62(17) ?
C6 C7 C8 C9 . . . . 0.24(18) ?
C7 C8 C9 C9A . . . . -0.80(17) ?
C8 C9 C9A C5A . . . . 0.50(16) ?
C8 C9 C9A C9B . . . . -177.24(11) ?
C6 C5A C9A C9 . . . . 0.35(16) ?
C5 C5A C9A C9 . . . . -178.69(10) ?
C6 C5A C9A C9B . . . . 178.36(10) ?
C5 C5A C9A C9B . . . . -0.69(15) ?
N2 N1 C9B C3A . . . . -0.02(12) ?
C11 N1 C9B C3A . . . . -178.69(11) ?
N2 N1 C9B C9A . . . . 175.65(12) ?
C11 N1 C9B C9A . . . . -3.0(2) ?
N3 C3A C9B N1 . . . . 0.06(13) ?
O4 C3A C9B N1 . . . . 178.80(10) ?
N3 C3A C9B C9A . . . . -176.40(10) ?
O4 C3A C9B C9A . . . . 2.34(17) ?
C9 C9A C9B N1 . . . . 1.4(2) ?
C5A C9A C9B N1 . . . . -176.43(12) ?
C9 C9A C9B C3A . . . . 176.48(11) ?
C5A C9A C9B C3A . . . . -1.36(15) ?
N2 N1 C11 C16 . . . . -65.11(15) ?
C9B N1 C11 C16 . . . . 113.45(13) ?
N2 N1 C11 C12 . . . . 115.11(13) ?
C9B N1 C11 C12 . . . . -66.33(16) ?
C16 C11 C12 C13 . . . . -0.94(18) ?
N1 C11 C12 C13 . . . . 178.83(11) ?
C11 C12 C13 C14 . . . . 1.08(19) ?
C12 C13 C14 C15 . . . . -0.2(2) ?
C13 C14 C15 C16 . . . . -1.0(2) ?
C12 C11 C16 C15 . . . . -0.15(18) ?
N1 C11 C16 C15 . . . . -179.92(11) ?
C14 C15 C16 C11 . . . . 1.11(19) ?

_cod_database_fobs_code 2022144
